data_4322902
loop_
_publ_author_name
'Zhiqiang Xu'
'Laurence K. Thompson'
'David O. Miller'
'Howard J. Clase'
'Judith A. K. Howard'
'Andr\'es E. Goeta'

_publ_section_title
;
 Spiral Dinuclear Complexes of Tetradentate N4 Diazine Ligands with
 Mn(II), Fe(II), Fe(III), Co(III), and Ni(II) Salts
;
_journal_name_full 'Inorganic Chemistry'
_journal_page_first 3620
_journal_page_last 3627
_journal_paper_doi 10.1021/ic9715761
_journal_volume 37
_journal_year 1998
_chemical_formula_sum 'C18 H27 Co N12 O13.5'
_chemical_formula_weight 686.42
_space_group_IT_number 167
_symmetry_cell_setting trigonal
_symmetry_Int_Tables_number 167
_symmetry_space_group_name_Hall '-R 3 2"c'
_symmetry_space_group_name_H-M 'R -3 c :H'
_cell_angle_alpha 90
_cell_angle_beta 90
_cell_angle_gamma 120
_cell_formula_units_Z 12
_cell_length_a 17.386(2)
_cell_length_b 17.386
_cell_length_c 32.15(2)
_cell_measurement_reflns_used 24
_cell_measurement_temperature 299.2(2)
_cell_measurement_theta_max 17.5
_cell_measurement_theta_min 16.1
_cell_volume 8416(5)
_computing_cell_refinement 'MSC/AFC Diffractometer Control'
_computing_data_collection 'MSC/AFC Diffractometer Control'
_computing_data_reduction 'teXsan for Windows (MSC, 1997)'
_computing_publication_material 'teXsan for Windows (MSC, 1997)'
_computing_structure_refinement 'teXsan for Windows (MSC, 1997)'
_diffrn_ambient_temperature 299.2
_diffrn_measurement_device 'Rigaku AFC6S'
_diffrn_measurement_method \w-2\q
_diffrn_orient_matrix_UB_11 0.02278
_diffrn_orient_matrix_UB_12 -0.03362
_diffrn_orient_matrix_UB_13 -0.01616
_diffrn_orient_matrix_UB_21 -0.03536
_diffrn_orient_matrix_UB_22 -0.00078
_diffrn_orient_matrix_UB_23 -0.02470
_diffrn_orient_matrix_UB_31 0.05140
_diffrn_orient_matrix_UB_32 0.05727
_diffrn_orient_matrix_UB_33 -0.00982
_diffrn_radiation_detector 'scintillation counter'
_diffrn_radiation_monochromator graphite
_diffrn_radiation_source 'X-ray tube'
_diffrn_radiation_type 'Mo K\a'
_diffrn_radiation_wavelength 0.7107
_diffrn_reflns_av_R_equivalents 0.02047
_diffrn_reflns_av_sigmaI/netI 0.057
_diffrn_reflns_limit_h_max 17
_diffrn_reflns_limit_h_min -17
_diffrn_reflns_limit_k_max 20
_diffrn_reflns_limit_k_min 0
_diffrn_reflns_limit_l_max 38
_diffrn_reflns_limit_l_min 0
_diffrn_reflns_number 3549
_diffrn_reflns_reduction_process 'Lp corrections applied'
_diffrn_reflns_theta_max 25.04
_diffrn_reflns_theta_min 2.78
_diffrn_standards_decay_% 0.48
_diffrn_standards_interval_count 150
_diffrn_standards_number 3
_exptl_absorpt_coefficient_mu 0.700
_exptl_absorpt_correction_T_max 1.000
_exptl_absorpt_correction_T_min 0.932
_exptl_absorpt_correction_type psi-scans
_exptl_crystal_colour red
_exptl_crystal_density_diffrn 1.625
_exptl_crystal_density_meas ?
_exptl_crystal_description irregular
_exptl_crystal_F_000 4248.00
_exptl_crystal_size_max 0.40
_exptl_crystal_size_mid 0.40
_exptl_crystal_size_min 0.20
_refine_diff_density_max 0.52
_refine_diff_density_min -0.41
_refine_ls_extinction_method none
_refine_ls_goodness_of_fit_all 3.464
_refine_ls_goodness_of_fit_ref 3.460
_refine_ls_hydrogen_treatment noref
_refine_ls_matrix_type full
_refine_ls_number_constraints 2
_refine_ls_number_parameters 139
_refine_ls_number_reflns 1226
_refine_ls_number_restraints 0
_refine_ls_R_factor_all 0.0506
_refine_ls_R_factor_gt 0.0510
_refine_ls_shift/su_max 0.0000
_refine_ls_shift/su_mean 0.0001
_refine_ls_structure_factor_coef F
_refine_ls_weighting_details 'w = 1/[\s^2^(Fo) + 0.00001|Fo|^2^]'
_refine_ls_weighting_scheme sigma
_refine_ls_wR_factor_all 0.0515
_refine_ls_wR_factor_ref 0.0510
_reflns_number_gt 1226
_reflns_number_total 1839
_reflns_threshold_expression I>2.00\s(I)
_cod_data_source_file ic9715761_3.cif
_cod_data_source_block x442c(6)
_cod_depositor_comments
;
The following automatic conversions were performed:

'_exptl_crystal_density_meas' value 'not measured' was changed to '?'
- the value is perceived as not measured.

Automatic conversion script
Id: cif_fix_values 3008 2015-01-20 13:52:24Z robertas 
;
_cod_original_cell_volume 8415(3)
_cod_original_sg_symbol_H-M 'R -3 c '
_cod_original_formula_sum 'C18 H27 Co N12 O13.50 '
_cod_database_code 4322902

loop_
_symmetry_equiv_pos_as_xyz
'   +x,   +y,   +z'
2/3+x,1/3+y,1/3+z
1/3+x,2/3+y,2/3+z
'   -y,   +x-y,   +z'
2/3-y,1/3+x-y,1/3+z
1/3-y,2/3+x-y,2/3+z
'   -x+y,   -x,   +z'
2/3-x+y,1/3-x,1/3+z
1/3-x+y,2/3-x,2/3+z
'   -y,   -x,1/2+z'
2/3-y,1/3-x,5/6+z
1/3-y,2/3-x,1/6+z
'   +x,   +x-y,1/2+z'
2/3+x,1/3+x-y,5/6+z
1/3+x,2/3+x-y,1/6+z
'   -x+y,   +y,1/2+z'
2/3-x+y,1/3+y,5/6+z
1/3-x+y,2/3+y,1/6+z
'   -x,   -y,   -z'
2/3-x,1/3-y,1/3-z
1/3-x,2/3-y,2/3-z
'   +y,   -x+y,   -z'
2/3+y,1/3-x+y,1/3-z
1/3+y,2/3-x+y,2/3-z
'   +x-y,   +x,   -z'
2/3+x-y,1/3+x,1/3-z
1/3+x-y,2/3+x,2/3-z
'   +y,   +x,1/2-z'
2/3+y,1/3+x,5/6-z
1/3+y,2/3+x,1/6-z
'   -x,   -x+y,1/2-z'
2/3-x,1/3-x+y,5/6-z
1/3-x,2/3-x+y,1/6-z
'   +x-y,   -y,1/2-z'
2/3+x-y,1/3-y,5/6-z
1/3+x-y,2/3-y,1/6-z

loop_
_atom_site_label
_atom_site_fract_x
_atom_site_fract_y
_atom_site_fract_z
_atom_site_U_iso_or_equiv
_atom_site_occupancy
_atom_site_adp_type
_atom_site_calc_flag
_atom_site_calc_attached_atom
Co(1) 1.0000 0.0000 0.19543(2) 0.02496(9) 0.333 Uani d ?
O(1) 0.7120(2) 0.1167(2) 0.01237(7) 0.0640(8) 1.000 Uani d ?
O(2) 0.7671(2) 0.0782(2) -0.03717(9) 0.132(2) 1.000 Uani d ?
O(3) 0.8213(3) 0.0985(3) 0.0220(1) 0.208(3) 1.000 Uani d ?
O(4) 0.1087(4) 0.0075(5) 0.0281(2) 0.136(3) 0.500 Uani d ?
O(10) 1.0563(1) 0.2555(1) 0.40407(7) 0.0707(8) 1.000 Uani d ?
N(1) 0.9831(1) 0.0804(1) 0.22973(6) 0.0256(6) 1.000 Uani d ?
N(2) 0.8795(2) 0.1238(2) 0.24619(6) 0.0385(7) 1.000 Uani d ?
N(3) 1.0017(1) -0.0949(1) 0.16432(6) 0.0276(6) 1.000 Uani d ?
N(4) 0.7669(2) 0.0977(2) -0.0003(1) 0.073(1) 1.000 Uani d ?
C(1) 0.9117(2) 0.0865(2) 0.22194(7) 0.0268(7) 1.000 Uani d ?
C(2) 0.9517(2) -0.2504(2) 0.16474(8) 0.0391(9) 1.000 Uani d ?
C(3) 0.9953(2) -0.2422(2) 0.12750(9) 0.046(1) 1.000 Uani d ?
C(4) 1.0418(2) -0.1608(2) 0.10901(9) 0.046(1) 1.000 Uani d ?
C(5) 1.0434(2) -0.0888(2) 0.12846(8) 0.0387(9) 1.000 Uani d ?
C(6) 0.9553(2) -0.1758(2) 0.18214(8) 0.0270(7) 1.000 Uani d ?
H(1) 1.0716 -0.0368 0.1178 0.045 1.000 Uiso c ?
H(2) 1.0731 -0.1537 0.0823 0.052 1.000 Uiso c ?
H(3) 0.9857 -0.2988 0.1159 0.055 1.000 Uiso c ?
H(4) 0.9238 -0.3042 0.1782 0.048 1.000 Uiso c ?
H(6) 0.9105 0.1444 0.2677 0.042 1.000 Uiso c ?
H(7) 0.8308 0.1164 0.2418 0.042 1.000 Uiso c ?
H(8) 1.0166 0.2042 0.3842 0.082 1.000 Uiso c ?
H(9) 1.0541 0.2294 0.4262 0.082 1.000 Uiso c ?
H(10) 0.1238 0.0324 0.0033 0.129 0.500 Uiso d ?
H(11) 0.0766 0.0391 0.0442 0.129 0.500 Uiso d ?

loop_
_atom_site_aniso_label
_atom_site_aniso_U_11
_atom_site_aniso_U_22
_atom_site_aniso_U_33
_atom_site_aniso_U_12
_atom_site_aniso_U_13
_atom_site_aniso_U_23
Co(1) 0.0237(2) 0.0237(2) 0.0274(3) 0.0119 0.000 0.000
O(1) 0.063(2) 0.067(2) 0.060(2) 0.032(1) -0.009(1) -0.016(1)
O(2) 0.190(4) 0.162(3) 0.075(2) 0.111(3) 0.005(2) -0.042(2)
O(3) 0.239(5) 0.387(7) 0.145(3) 0.267(6) -0.107(3) -0.121(4)
O(4) 0.126(6) 0.145(6) 0.126(5) 0.058(5) -0.016(5) 0.015(5)
O(10) 0.064(2) 0.051(2) 0.066(2) 0.005(1) -0.001(1) -0.001(1)
N(1) 0.028(1) 0.027(1) 0.025(1) 0.016(1) -0.005(1) -0.0023(9)
N(2) 0.038(2) 0.048(2) 0.040(1) 0.029(1) -0.015(1) -0.015(1)
N(3) 0.027(1) 0.030(1) 0.027(1) 0.016(1) 0.002(1) -0.002(1)
N(4) 0.093(3) 0.088(3) 0.052(2) 0.055(2) -0.012(2) -0.023(2)
C(1) 0.030(2) 0.022(2) 0.030(1) 0.014(1) -0.003(1) 0.000(1)
C(2) 0.048(2) 0.032(2) 0.038(2) 0.020(2) 0.006(1) -0.004(1)
C(3) 0.058(2) 0.035(2) 0.050(2) 0.026(2) 0.009(2) -0.007(2)
C(4) 0.048(2) 0.055(2) 0.038(2) 0.028(2) 0.011(2) -0.011(2)
C(5) 0.036(2) 0.039(2) 0.039(2) 0.017(2) 0.007(1) 0.004(1)
C(6) 0.026(1) 0.028(2) 0.029(1) 0.014(1) -0.001(1) -0.002(1)

loop_
_atom_type_symbol
_atom_type_oxidation_number
_atom_type_number_in_cell
_atom_type_scat_dispersion_real
_atom_type_scat_dispersion_imag
_atom_type_scat_source
C 0 216 0.002 0.002
;International Tables for Crystallography
(1992, Vol. C, Table 6.1.1.2)
;
H 0 324 0.000 0.000
;International Tables for Crystallography
(1992, Vol. C, Table 6.1.1.2)
;
N 0 144 0.004 0.003
;International Tables for Crystallography
(1992, Vol. C, Table 6.1.1.2)
;
O 0 162 0.008 0.006
;International Tables for Crystallography
(1992, Vol. C, Table 6.1.1.2)
;
Co 0 12 0.299 0.973
;International Tables for Crystallography
(1992, Vol. C, Tables 4.2.6.8 and 6.1.1.1)
;

loop_
_geom_angle_atom_site_label_1
_geom_angle_atom_site_label_2
_geom_angle_atom_site_label_3
_geom_angle
_geom_angle_site_symmetry_1
_geom_angle_site_symmetry_2
_geom_angle_site_symmetry_3
_geom_angle_publ_flag
N1 CO1 N1 90.1(1) . . . ?
N1 CO1 N1 90.1(1) . . . ?
N1 CO1 N3 171.8(2) . . . ?
N1 CO1 N3 92.3(2) . . . ?
N1 CO1 N3 82.0(2) . . . ?
N1 CO1 N1 90.1(1) 2_645 2_645 2_645 ?
N1 CO1 N3 82.0(2) 2_645 2_645 2_645 ?
N1 CO1 N3 171.8(2) 2_645 2_645 2_645 ?
N1 CO1 N3 92.3(2) 2_645 2_645 2_645 ?
N1 CO1 N3 92.3(2) 3_765 3_765 3_765 ?
N1 CO1 N3 82.0(2) 3_765 3_765 3_765 ?
N1 CO1 N3 171.8(2) 3_765 3_765 3_765 ?
N3 CO1 N3 95.8(1) . . . ?
N3 CO1 N3 95.8(1) . . . ?
N3 CO1 N3 95.8(1) 2_645 2_645 2_645 ?
H10 O4 H11 106.5 . . . ?
H8 O10 H9 103.2 . . . ?
CO1 N1 N1 119.2(2) . . . ?
CO1 N1 C1 116.3(3) . . . ?
N1 N1 C1 118.1(4) 11_765 11_765 11_765 ?
C1 N2 H6 111.1 . . . ?
C1 N2 H7 119.7 . . . ?
H6 N2 H7 127.9 . . . ?
CO1 N3 C5 127.9(3) . . . ?
CO1 N3 C6 114.4(3) . . . ?
C5 N3 C6 117.7(4) . . . ?
O1 N4 O2 120.2(7) . . . ?
O1 N4 O3 121.5(6) . . . ?
O2 N4 O3 118.3(7) . . . ?
N1 C1 N2 125.4(4) . . . ?
N1 C1 C6 112.8(4) . . . ?
N2 C1 C6 121.8(4) . . . ?
C3 C2 C6 119.1(5) . . . ?
C3 C2 H4 119.7 . . . ?
C6 C2 H4 121.1 . . . ?
C2 C3 C4 119.5(5) . . . ?
C2 C3 H3 114.4 . . . ?
C4 C3 H3 126.0 . . . ?
C3 C4 C5 118.3(5) . . . ?
C3 C4 H2 120.7 . . . ?
C5 C4 H2 121.0 . . . ?
N3 C5 C4 123.5(5) . . . ?
N3 C5 H1 115.6 . . . ?
C4 C5 H1 121.0 . . . ?
N3 C6 C1 113.3(4) . . . ?
N3 C6 C2 121.9(4) . . . ?
C1 C6 C2 124.7(4) 2_645 2_645 2_645 ?

loop_
_geom_bond_atom_site_label_1
_geom_bond_atom_site_label_2
_geom_bond_distance
_geom_bond_site_symmetry_1
_geom_bond_site_symmetry_2
_geom_bond_publ_flag
CO1 N1 1.914(4) . . ?
CO1 N1 1.914(4) . . ?
CO1 N1 1.914(4) . . ?
CO1 N3 1.941(4) . . ?
CO1 N3 1.941(4) . . ?
CO1 N3 1.941(4) . . ?
O1 N4 1.227(7) . . ?
O2 N4 1.233(7) . . ?
O3 N4 1.182(7) . . ?
O4 H10 0.88 . . ?
O4 H11 1.09 . . ?
O10 H8 1.03 . . ?
O10 H9 0.83 . . ?
N1 N1 1.399(7) . . ?
N1 C1 1.323(5) . . ?
N2 C1 1.305(5) . . ?
N2 H6 0.84 . . ?
N2 H7 0.80 . . ?
N3 C5 1.338(6) . . ?
N3 C6 1.351(6) . . ?
C1 C6 1.476(6) . . ?
C2 C3 1.386(7) . . ?
C2 C6 1.384(6) . . ?
C2 H4 0.92 . . ?
C3 C4 1.365(7) . . ?
C3 H3 0.99 . . ?
C4 C5 1.388(7) . . ?
C4 H2 0.99 . . ?
C5 H1 0.86 . . ?

loop_
_geom_contact_atom_site_label_1
_geom_contact_atom_site_label_2
_geom_contact_distance
_geom_contact_site_symmetry_1
_geom_contact_site_symmetry_2
_geom_contact_publ_flag
O1 N2 2.825(6) . 19_655 ?
O1 C1 3.084(7) . 17_444 ?
O1 O10 3.085(6) . 19_655 ?
O1 C5 3.164(7) . 16_564 ?
O1 N1 3.220(6) . 17_444 ?
O1 C2 3.306(7) . 36_444 ?
O1 C3 3.310(7) . 36_444 ?
O1 N3 3.422(6) . 16_564 ?
O1 N2 3.437(7) . 17_444 ?
O1 C6 3.478(7) . 18_654 ?
O1 C4 3.498(7) . 16_564 ?
O2 O10 2.876(7) . 4_664 ?
O2 O10 2.927(8) . 19_655 ?
O2 O2 3.04(1) . 22_544 ?
O2 O4 3.19(1) . 7_655 ?
O2 C4 3.377(8) . 16_564 ?
O3 O4 2.96(1) . 2_655 ?
O3 O10 3.085(8) . 11_765 ?
O3 N2 3.101(7) . 19_655 ?
O3 O4 3.12(1) . 7_655 ?
O3 C4 3.60(1) . 3_765 ?
O4 O4 2.57(2) . 8 ?
O4 O4 2.57(2) . 9 ?
O4 O10 3.13(1) . 10_545 ?
O4 O4 3.17(2) . 2 ?
O4 O4 3.17(2) . 3 ?
O4 C5 3.55(1) . 1_455 ?
O4 N4 3.57(1) . 7_655 ?
O10 N2 2.830(5) . 29_544 ?
O10 C2 3.366(6) . 30_754 ?
O10 C2 3.399(7) . 12 ?
O10 N4 3.422(8) . 19_655 ?
O10 C3 3.427(7) . 12 ?
O10 C5 3.428(6) . 10_645 ?
N1 N1 2.749(7) . 12 ?
N1 N1 3.205(7) . 10_645 ?
N1 C1 3.226(5) . 12 ?
N2 N4 3.336(7) . 19_655 ?
N2 C1 3.443(7) . 12 ?
N2 C6 3.463(6) . 10_645 ?
N4 C4 3.510(9) . 16_564 ?
N4 C3 3.579(9) . 36_444 ?
C1 C1 3.168(9) . 12 ?
